data_4511647
loop_
_publ_author_name
'Podgajny, Robert'
'Pinkowicz, Dawid'
'Czarnecki, Bernard'
'Kozie\/l, Marcin'
'Chor\;a\.zy, Szymon'
'Wis, Magdalena'
'Nitek, Wojciech'
'Rams, Micha\/l'
'Sieklucka, Barbara'

_publ_section_title
;
 Role of Pyrazine-N,N&#x2032;-dioxide in [W(CN)8]n&#x2212;-Based Hybrid
 Networks: Anion&#x2212;\p Interactions
;
_journal_issue 8
_journal_name_full 'Crystal Growth &amp; Design'
_journal_page_first 4030
_journal_paper_doi 10.1021/cg500636m
_journal_volume 14
_journal_year 2014
_chemical_absolute_configuration unk
_chemical_compound_source 'synthesis as described'
_chemical_formula_moiety '3K, 2(C4 H4 N2 O2), W C8 N8, 4(H2 O)'
_chemical_formula_sum 'C16 H16 K3 N12 O8 W'
_chemical_formula_weight 805.55
_chemical_name_systematic
;
 ?
;
_space_group_IT_number 43
_symmetry_cell_setting orthorhombic
_symmetry_Int_Tables_number 43
_symmetry_space_group_name_Hall 'F 2 -2d'
_symmetry_space_group_name_H-M 'F d d 2'
_atom_sites_solution_hydrogens geom
_atom_sites_solution_primary direct
_atom_sites_solution_secondary difmap
_audit_conform_dict_location ftp://ftp.iucr.org/pub/cif_core.dic
_audit_conform_dict_name cif_core.dic
_audit_conform_dict_version 2.4
_audit_creation_date 2010-08-13T16:26:13-00:00
_audit_creation_method 'WinGX routine CIF_UPDATE'
_cell_angle_alpha 90
_cell_angle_beta 90
_cell_angle_gamma 90
_cell_formula_units_Z 8
_cell_length_a 21.57900(10)
_cell_length_b 25.2880(3)
_cell_length_c 9.7880(4)
_cell_measurement_reflns_used 7088
_cell_measurement_temperature 100(2)
_cell_measurement_theta_max 30.034
_cell_measurement_theta_min 0.998
_cell_measurement_wavelength 0.71073
_cell_volume 5341.2(2)
_computing_cell_refinement 'HKL Scalepack (Otwinowski & Minor 1997)'
_computing_data_collection 'Collect (Nonius BV, 1997-2000)'
_computing_data_reduction 'HKL Denzo and Scalepack (Otwinowski & Minor 1997)'
_computing_molecular_graphics 'Ortep-3 for Windows (Farrugia, 1997)'
_computing_publication_material 'WinGX publication routines (Farrugia, 1999)'
_computing_structure_refinement 'SHELXL-97 (Sheldrick, 2008)'
_computing_structure_solution 'SHELXS-86 (Sheldrick, 1986)'
_diffrn_ambient_temperature 100(2)
_diffrn_detector 'CCD plate'
_diffrn_detector_area_resol_mean 9
_diffrn_measured_fraction_theta_full 1
_diffrn_measured_fraction_theta_max 1
_diffrn_measurement_device '95mm CCD camera on \k-goniostat'
_diffrn_measurement_device_type KappaCCD
_diffrn_measurement_method 'CCD rotation images, thick slices'
_diffrn_orient_matrix_type 'by Nonius Collect from scalepack cell'
_diffrn_orient_matrix_UB_11 0.896592E-1
_diffrn_orient_matrix_UB_12 0.481901E-1
_diffrn_orient_matrix_UB_13 -0.87403E-2
_diffrn_orient_matrix_UB_21 -0.204766E-1
_diffrn_orient_matrix_UB_22 0.40092E-1
_diffrn_orient_matrix_UB_23 0.109973E-1
_diffrn_orient_matrix_UB_31 0.73534E-2
_diffrn_orient_matrix_UB_32 -0.67408E-2
_diffrn_orient_matrix_UB_33 0.382663E-1
_diffrn_radiation_monochromator graphite
_diffrn_radiation_probe x-ray
_diffrn_radiation_type MoK\a
_diffrn_radiation_wavelength 0.7107
_diffrn_reflns_av_unetI/netI 0.0293
_diffrn_reflns_limit_h_max 30
_diffrn_reflns_limit_h_min 0
_diffrn_reflns_limit_k_max 35
_diffrn_reflns_limit_k_min 0
_diffrn_reflns_limit_l_max 13
_diffrn_reflns_limit_l_min -13
_diffrn_reflns_number 3906
_diffrn_reflns_theta_full 30.02
_diffrn_reflns_theta_max 30.02
_diffrn_reflns_theta_min 2.42
_diffrn_source 'Enraf Nonius FR590'
_exptl_absorpt_coefficient_mu 4.859
_exptl_absorpt_correction_T_max 0.7932
_exptl_absorpt_correction_T_min 0.7273
_exptl_absorpt_correction_type multi-scan
_exptl_absorpt_process_details '(DENZO-SMN; Otwinowski & Minor, 1997)'
_exptl_crystal_colour orange
_exptl_crystal_density_diffrn 2.004
_exptl_crystal_density_method 'not measured'
_exptl_crystal_description prism
_exptl_crystal_F_000 3127
_exptl_crystal_size_max 0.07
_exptl_crystal_size_mid 0.05
_exptl_crystal_size_min 0.05
_refine_diff_density_max 0.764
_refine_diff_density_min -0.85
_refine_diff_density_rms 0.104
_refine_ls_abs_structure_details 'Flack H D (1983), Acta Cryst. A39, 876-881'
_refine_ls_abs_structure_Flack 0.386(5)
_refine_ls_extinction_coef 0.000325(13)
_refine_ls_extinction_expression Fc^*^=kFc[1+0.001xFc^2^\l^3^/sin(2\q)]^-1/4^
_refine_ls_extinction_method SHELXL
_refine_ls_goodness_of_fit_ref 1.1
_refine_ls_hydrogen_treatment constr
_refine_ls_matrix_type full
_refine_ls_number_parameters 183
_refine_ls_number_reflns 3906
_refine_ls_number_restraints 0
_refine_ls_restrained_S_all 1.1
_refine_ls_R_factor_all 0.0215
_refine_ls_R_factor_gt 0.0195
_refine_ls_shift/su_max 0.001
_refine_ls_shift/su_mean 0
_refine_ls_structure_factor_coef Fsqd
_refine_ls_weighting_details 'calc w=1/[\s^2^(Fo^2^)+(0.0069P)^2^+25.0708P] where P=(Fo^2^+2Fc^2^)/3'
_refine_ls_weighting_scheme calc
_refine_ls_wR_factor_gt 0.0413
_refine_ls_wR_factor_ref 0.0428
_reflns_number_gt 3766
_reflns_number_total 3906
_reflns_threshold_expression >2\s(I)
_cod_data_source_file cg500636m_si_002.cif
_cod_data_source_block mk103
_cod_depositor_comments
;
The following automatic conversions were performed:

'_exptl_absorpt_correction_type' value 'Multi-scan' changed to
'multi-scan' according to
/usr/data/users/saulius/crontab/automatic-downloads/rss-feeds/ACS/lib/dictionaries/cif_core.dic
dictionary named 'cif_core.dic' version 2.4.2 from 2011-04-26.

Automatic conversion script
Id: cif_fix_values 2281 2013-09-26 08:29:07Z andrius 

 Adding full bibliography for 4511646--4511649.cif.
;
_cod_database_code 4511647

loop_
_symmetry_equiv_pos_as_xyz
'x, y, z'
'-x, -y, z'
'-x+1/4, y+1/4, z+1/4'
'x+1/4, -y+1/4, z+1/4'
'x, y+1/2, z+1/2'
'-x, -y+1/2, z+1/2'
'-x+1/4, y+3/4, z+3/4'
'x+1/4, -y+3/4, z+3/4'
'x+1/2, y, z+1/2'
'-x+1/2, -y, z+1/2'
'-x+3/4, y+1/4, z+3/4'
'x+3/4, -y+1/4, z+3/4'
'x+1/2, y+1/2, z'
'-x+1/2, -y+1/2, z'
'-x+3/4, y+3/4, z+1/4'
'x+3/4, -y+3/4, z+1/4'

loop_
_atom_site_label
_atom_site_type_symbol
_atom_site_fract_x
_atom_site_fract_y
_atom_site_fract_z
_atom_site_U_iso_or_equiv
_atom_site_adp_type
_atom_site_occupancy
_atom_site_symmetry_multiplicity
_atom_site_calc_flag
_atom_site_refinement_flags
W1 W 0.75 0.25 0.299 0.00885(5) Uani 1 2 d S
C1 C 0.77279(13) 0.30300(12) 0.1329(3) 0.0121(6) Uani 1 1 d .
N1 N 0.78252(11) 0.33058(10) 0.0418(4) 0.0177(5) Uani 1 1 d .
C2 C 0.82583(14) 0.29723(13) 0.3778(4) 0.0138(6) Uani 1 1 d .
N2 N 0.86714(12) 0.32005(12) 0.4236(3) 0.0199(6) Uani 1 1 d .
C3 C 0.78434(14) 0.20457(13) 0.4696(4) 0.0134(6) Uani 1 1 d .
N3 N 0.80014(11) 0.18263(10) 0.5667(3) 0.0164(5) Uani 1 1 d .
C4 C 0.66501(13) 0.28451(13) 0.2199(3) 0.0128(6) Uani 1 1 d .
N4 N 0.61993(12) 0.30153(11) 0.1744(3) 0.0183(5) Uani 1 1 d .
K2 K 0.75 0.25 -0.1961(5) 0.0118(2) Uani 1 2 d S
K3 K 0.73827(2) 0.39383(2) -0.20153(17) 0.01586(11) Uani 1 1 d .
N11 N 0.72032(11) 0.44302(10) 0.1570(3) 0.0137(5) Uani 1 1 d .
O11 O 0.70205(9) 0.44487(9) 0.0297(3) 0.0178(5) Uani 1 1 d .
C12 C 0.77832(13) 0.45786(14) 0.1919(3) 0.0200(6) Uani 1 1 d .
H12 H 0.8058 0.4703 0.1233 0.024 Uiso 1 1 calc R
C13 C 0.79804(12) 0.45522(13) 0.3241(3) 0.0190(6) Uani 1 1 d .
H13 H 0.839 0.4659 0.3464 0.023 Uiso 1 1 calc R
N14 N 0.75951(12) 0.43735(11) 0.4246(3) 0.0123(5) Uani 1 1 d .
O14 O 0.77891(9) 0.43360(8) 0.5505(3) 0.0184(4) Uani 1 1 d .
C15 C 0.70110(13) 0.42338(12) 0.3893(3) 0.0149(5) Uani 1 1 d .
H15 H 0.6732 0.4116 0.4579 0.018 Uiso 1 1 calc R
C16 C 0.68175(13) 0.42594(11) 0.2567(3) 0.0146(5) Uani 1 1 d .
H16 H 0.6407 0.4156 0.2341 0.018 Uiso 1 1 calc R
O1 O 0.67071(10) 0.17478(10) -0.2805(3) 0.0166(5) Uani 1 1 d .
H1A H 0.6303 0.1818 -0.2564 0.025 Uiso 1 1 d R
H1B H 0.6682 0.1666 -0.3705 0.025 Uiso 1 1 d R
O2 O 0.84502(10) 0.18569(10) -0.1212(3) 0.0195(5) Uani 1 1 d .
H2A H 0.8856 0.1842 -0.1566 0.029 Uiso 1 1 d R
H2B H 0.8571 0.1884 -0.0323 0.029 Uiso 1 1 d R

loop_
_atom_site_aniso_label
_atom_site_aniso_U_11
_atom_site_aniso_U_22
_atom_site_aniso_U_33
_atom_site_aniso_U_23
_atom_site_aniso_U_13
_atom_site_aniso_U_12
W1 0.01014(6) 0.01036(6) 0.00604(7) 0 0 -0.00108(10)
C1 0.0095(12) 0.0143(13) 0.0124(14) 0.0015(11) -0.0003(10) -0.0007(10)
N1 0.0141(10) 0.0214(12) 0.0176(12) 0.0014(13) 0.0000(13) -0.0012(9)
C2 0.0144(13) 0.0177(14) 0.0094(14) -0.0007(12) 0.0018(11) -0.0021(11)
N2 0.0183(13) 0.0284(15) 0.0129(13) -0.0032(12) 0.0046(10) -0.0089(11)
C3 0.0128(12) 0.0149(13) 0.0126(15) -0.0002(11) 0.0005(10) 0.0002(10)
N3 0.0163(11) 0.0185(11) 0.0144(14) 0.0013(11) -0.0001(11) 0.0032(9)
C4 0.0139(13) 0.0168(15) 0.0079(14) -0.0009(12) 0.0031(10) -0.0011(11)
N4 0.0172(12) 0.0252(14) 0.0124(13) 0.0035(12) 0.0028(10) 0.0024(10)
K2 0.0110(3) 0.0106(3) 0.0137(6) 0 0 0.0008(5)
K3 0.0210(3) 0.0152(2) 0.0114(2) 0.0013(3) 0.0020(5) 0.0039(2)
N11 0.0089(11) 0.0184(12) 0.0138(13) -0.0016(10) 0.0007(9) 0.0001(9)
O11 0.0167(10) 0.0280(11) 0.0088(12) -0.0036(9) -0.0017(9) -0.0007(8)
C12 0.0090(13) 0.0368(19) 0.0142(14) 0.0023(13) 0.0023(10) -0.0044(12)
C13 0.0098(12) 0.0312(16) 0.0160(15) 0.0016(12) 0.0002(10) -0.0046(11)
N14 0.0128(11) 0.0168(12) 0.0073(12) 0.0005(10) 0.0020(9) 0.0000(9)
O14 0.0168(9) 0.0289(10) 0.0096(9) 0.0021(11) -0.0040(11) 0.0003(8)
C15 0.0117(12) 0.0178(13) 0.0151(13) 0.0024(11) 0.0017(10) -0.0002(10)
C16 0.0116(12) 0.0179(14) 0.0143(13) 0.0004(11) 0.0006(10) 0.0000(10)
O1 0.0131(10) 0.0265(12) 0.0103(10) -0.0009(9) 0.0009(8) -0.0014(9)
O2 0.0154(11) 0.0322(14) 0.0110(11) 0.0003(10) 0.0004(9) 0.0048(9)

loop_
_atom_type_symbol
_atom_type_description
_atom_type_scat_dispersion_real
_atom_type_scat_dispersion_imag
_atom_type_scat_source
C C 0.0033 0.0016 'International Tables Vol C Tables 4.2.6.8 and 6.1.1.4'
H H 0 0 'International Tables Vol C Tables 4.2.6.8 and 6.1.1.4'
N N 0.0061 0.0033 'International Tables Vol C Tables 4.2.6.8 and 6.1.1.4'
O O 0.0106 0.006 'International Tables Vol C Tables 4.2.6.8 and 6.1.1.4'
K K 0.2009 0.2494 'International Tables Vol C Tables 4.2.6.8 and 6.1.1.4'
W W -0.849 6.8722 'International Tables Vol C Tables 4.2.6.8 and 6.1.1.4'

loop_
_geom_angle_atom_site_label_1
_geom_angle_atom_site_label_2
_geom_angle_atom_site_label_3
_geom_angle
_geom_angle_site_symmetry_1
_geom_angle_site_symmetry_3
C3 W1 C3 78.63(17) . 14_655
C3 W1 C1 109.24(10) . 14_655
C3 W1 C1 146.42(10) 14_655 14_655
C3 W1 C1 146.42(10) . .
C3 W1 C1 109.24(10) 14_655 .
C1 W1 C1 82.58(17) 14_655 .
C3 W1 C2 71.97(12) . 14_655
C3 W1 C2 76.03(12) 14_655 14_655
C1 W1 C2 75.80(12) 14_655 14_655
C1 W1 C2 141.29(11) . 14_655
C3 W1 C2 76.03(12) . .
C3 W1 C2 71.97(12) 14_655 .
C1 W1 C2 141.29(12) 14_655 .
C1 W1 C2 75.80(12) . .
C2 W1 C2 138.29(18) 14_655 .
C3 W1 C4 141.19(12) . .
C3 W1 C4 76.83(12) 14_655 .
C1 W1 C4 77.83(12) 14_655 .
C1 W1 C4 71.06(11) . .
C2 W1 C4 73.21(11) 14_655 .
C2 W1 C4 122.86(12) . .
C3 W1 C4 76.83(12) . 14_655
C3 W1 C4 141.19(12) 14_655 14_655
C1 W1 C4 71.06(11) 14_655 14_655
C1 W1 C4 77.83(12) . 14_655
C2 W1 C4 122.86(12) 14_655 14_655
C2 W1 C4 73.21(11) . 14_655
C4 W1 C4 138.26(17) . 14_655
N1 C1 W1 177.0(3) . .
N2 C2 W1 176.4(3) . .
N3 C3 W1 175.0(3) . .
N4 C4 W1 177.7(3) . .
O11 N11 C12 120.7(3) . .
O11 N11 C16 120.9(2) . .
C12 N11 C16 118.5(3) . .
N11 C12 C13 121.0(3) . .
N11 C12 H12 119.5 . .
C13 C12 H12 119.5 . .
C12 C13 N14 120.7(3) . .
C12 C13 H13 119.7 . .
N14 C13 H13 119.7 . .
O14 N14 C15 121.3(2) . .
O14 N14 C13 120.6(2) . .
C15 N14 C13 118.0(3) . .
N14 C15 C16 121.0(3) . .
N14 C15 H15 119.5 . .
C16 C15 H15 119.5 . .
N11 C16 C15 120.8(3) . .
N11 C16 H16 119.6 . .
C15 C16 H16 119.6 . .
H1A O1 H1B 103.7 . .
H2A O2 H2B 95.1 . .

loop_
_geom_bond_atom_site_label_1
_geom_bond_atom_site_label_2
_geom_bond_distance
_geom_bond_site_symmetry_2
W1 C3 2.158(3) .
W1 C3 2.158(3) 14_655
W1 C1 2.164(3) 14_655
W1 C1 2.164(3) .
W1 C2 2.168(3) 14_655
W1 C2 2.168(3) .
W1 C4 2.174(3) .
W1 C4 2.174(3) 14_655
C1 N1 1.151(4) .
C2 N2 1.153(4) .
C3 N3 1.153(4) .
C4 N4 1.153(4) .
N11 O11 1.308(4) .
N11 C12 1.350(4) .
N11 C16 1.353(4) .
C12 C13 1.363(4) .
C12 H12 0.95 .
C13 N14 1.365(4) .
C13 H13 0.95 .
N14 O14 1.305(4) .
N14 C15 1.354(4) .
C15 C16 1.365(4) .
C15 H15 0.95 .
C16 H16 0.95 .
O1 H1A 0.9206 .
O1 H1B 0.9064 .
O2 H2A 0.9425 .
O2 H2B 0.9117 .

loop_
_geom_hbond_atom_site_label_D
_geom_hbond_atom_site_label_H
_geom_hbond_atom_site_label_A
_geom_hbond_distance_DH
_geom_hbond_distance_HA
_geom_hbond_distance_DA
_geom_hbond_angle_DHA
_geom_hbond_site_symmetry_A
_geom_hbond_publ_flag
O1 H1A O11 0.92 1.84 2.761(3) 176.1 7_644 y
O1 H1B N2 0.91 2.18 3.012(4) 152 14_654 y
O2 H2A O14 0.94 1.89 2.827(3) 171 15_644 y
O2 H2B N4 0.91 2.1 3.009(4) 176.1 14_655 y

loop_
_geom_torsion_atom_site_label_1
_geom_torsion_atom_site_label_2
_geom_torsion_atom_site_label_3
_geom_torsion_atom_site_label_4
_geom_torsion
O11 N11 C12 C13 -178.9(3)
C16 N11 C12 C13 0.7(5)
N11 C12 C13 N14 0.1(5)
C12 C13 N14 O14 178.3(3)
C12 C13 N14 C15 -1.2(5)
O14 N14 C15 C16 -178.0(3)
C13 N14 C15 C16 1.5(4)
O11 N11 C16 C15 179.2(3)
C12 N11 C16 C15 -0.5(4)
N14 C15 C16 N11 -0.7(5)
